data_4083895
loop_
_publ_author_name
'Marqu\'es-Gonz\'alez, Santiago'
'Parthey, Matthias'
'Yufit, Dmitry S.'
'Howard, Judith A. K.'
'Kaupp, Martin'
'Low, Paul J.'

_publ_section_title
;
 Combined Spectroscopic and Quantum Chemical Study of [trans-Ru(C\\tb
 CC6H4R1-4)2(dppe)2]n+and [trans-Ru(C\\tb CC6H4R1-4)(C\\tb
 CC6H4R2-4)(dppe)2]n+(n= 0, 1) Complexes: Interpretations beyond the
 Lowest Energy Conformer Paradigm
;
_journal_issue 18
_journal_name_full Organometallics
_journal_page_first 4947
_journal_paper_doi 10.1021/om500265s
_journal_volume 33
_journal_year 2014
_chemical_formula_moiety 'C72 H62 O4 P4 Ru, C7 H8'
_chemical_formula_sum 'C79 H70 O4 P4 Ru'
_chemical_formula_weight 1308.30
_chemical_name_systematic
;
 ? 
;
_space_group_crystal_system triclinic
_space_group_IT_number 2
_space_group_name_Hall '-P 1'
_space_group_name_H-M_alt 'P -1'
_symmetry_space_group_name_Hall '-P 1'
_symmetry_space_group_name_H-M 'P -1'
_atom_sites_solution_hydrogens geom
_atom_sites_solution_primary direct
_atom_sites_solution_secondary difmap
_audit_creation_date 2011-10-31
_audit_creation_method
;
  Olex2 1.1-beta
  (compiled 2011.09.28 svn.r2007, GUI svn.r3868)
;
_cell_angle_alpha 97.950(10)
_cell_angle_beta 108.731(10)
_cell_angle_gamma 92.244(10)
_cell_formula_units_Z 1
_cell_length_a 9.3908(3)
_cell_length_b 12.8371(4)
_cell_length_c 13.8661(4)
_cell_measurement_reflns_used 6182
_cell_measurement_temperature 120
_cell_measurement_theta_max 30.846
_cell_measurement_theta_min 2.317
_cell_volume 1561.59(14)
_computing_cell_refinement 'SAINT v6.45A (Bruker, 2003)'
_computing_data_collection 'SMART v5.625 (Bruker, 2001)'
_computing_data_reduction 'SAINT v6.45A (Bruker, 2003)'
_computing_molecular_graphics
;
O. V. Dolomanov, L. J. Bourhis, R. J. Gildea, J. A. K. Howard and H. Puschmann,
OLEX2: a complete structure solution, refinement and analysis program.
J. Appl. Cryst. (2009). 42, 339-341.
;
_computing_publication_material
;
O. V. Dolomanov, L. J. Bourhis, R. J. Gildea, J. A. K. Howard and H. Puschmann,
OLEX2: a complete structure solution, refinement and analysis program.
J. Appl. Cryst. (2009). 42, 339-341.
;
_computing_structure_refinement
;
XL, G.M. Sheldrick, Acta Cryst.
(2008). A64, 112-122
;
_computing_structure_solution
;
olex2.solve (L.J. Bourhis, O.V. Dolomanov, R.J. Gildea, J.A.K. Howard,
H. Puschmann, in preparation, 2011)
;
_diffrn_ambient_temperature 120
_diffrn_detector 'CCD area detector'
_diffrn_detector_area_resol_mean 5.6
_diffrn_detector_type 'Bruker SMART CCD 6000 area detector'
_diffrn_measured_fraction_theta_full 0.995
_diffrn_measured_fraction_theta_max 0.995
_diffrn_measurement_device 'three-circle diffractometer'
_diffrn_measurement_device_type 'Bruker SMART CCD 6000 area detector'
_diffrn_measurement_method '\w scans'
_diffrn_radiation_monochromator graphite
_diffrn_radiation_probe x-ray
_diffrn_radiation_type MoK\a
_diffrn_radiation_wavelength 0.71073
_diffrn_radiation_xray_symbol K-L~3~
_diffrn_reflns_av_R_equivalents 0.0440
_diffrn_reflns_av_unetI/netI 0.0660
_diffrn_reflns_limit_h_max 13
_diffrn_reflns_limit_h_min -13
_diffrn_reflns_limit_k_max 18
_diffrn_reflns_limit_k_min -18
_diffrn_reflns_limit_l_max 19
_diffrn_reflns_limit_l_min -19
_diffrn_reflns_number 20792
_diffrn_reflns_theta_full 30.00
_diffrn_reflns_theta_max 30.00
_diffrn_reflns_theta_min 1.57
_diffrn_source 'sealed X-ray tube'
_diffrn_source_current 10.0
_diffrn_source_power 0.3
_diffrn_source_target Mo
_diffrn_source_voltage 30.0
_exptl_absorpt_coefficient_mu 0.407
_exptl_absorpt_correction_type none
_exptl_crystal_colour 'clear light yellow'
_exptl_crystal_colour_lustre clear
_exptl_crystal_colour_modifier light
_exptl_crystal_colour_primary yellow
_exptl_crystal_density_diffrn 1.391
_exptl_crystal_density_method 'not measured'
_exptl_crystal_description prism
_exptl_crystal_F_000 680
_exptl_crystal_size_max 0.14
_exptl_crystal_size_mid 0.11
_exptl_crystal_size_min 0.06
_refine_diff_density_max 0.690
_refine_diff_density_min -0.641
_refine_diff_density_rms 0.075
_refine_ls_extinction_method none
_refine_ls_goodness_of_fit_ref 0.969
_refine_ls_hydrogen_treatment mixed
_refine_ls_matrix_type full
_refine_ls_number_parameters 539
_refine_ls_number_reflns 9066
_refine_ls_number_restraints 0
_refine_ls_restrained_S_all 0.969
_refine_ls_R_factor_all 0.0514
_refine_ls_R_factor_gt 0.0347
_refine_ls_shift/su_max 0.001
_refine_ls_shift/su_mean 0.000
_refine_ls_structure_factor_coef Fsqd
_refine_ls_weighting_details 'calc w=1/[\s^2^(Fo^2^)+(0.0250P)^2^+0.0000P] where P=(Fo^2^+2Fc^2^)/3'
_refine_ls_weighting_scheme calc
_refine_ls_wR_factor_gt 0.0667
_refine_ls_wR_factor_ref 0.0714
_reflns_number_gt 7020
_reflns_number_total 9066
_reflns_threshold_expression >2sigma(I)
_cod_data_source_file om500265s_si_002.cif
_cod_data_source_block 3d_11srv216
_cod_original_cell_volume 1561.58(8)
_cod_database_code 4083895

loop_
_space_group_symop_id
_space_group_symop_operation_xyz
1 'x, y, z'
2 '-x, -y, -z'

loop_
_atom_site_label
_atom_site_type_symbol
_atom_site_fract_x
_atom_site_fract_y
_atom_site_fract_z
_atom_site_U_iso_or_equiv
_atom_site_adp_type
_atom_site_occupancy
_atom_site_symmetry_multiplicity
_atom_site_calc_flag
_atom_site_refinement_flags
Ru1 Ru 0.0000 0.5000 0.0000 0.01179(5) Uani 1 2 d S
P1 P 0.21421(5) 0.62269(3) 0.07782(3) 0.01278(9) Uani 1 1 d .
P2 P 0.09554(5) 0.47835(3) -0.13826(3) 0.01294(9) Uani 1 1 d .
O1 O 0.81629(15) 0.19117(12) 0.42606(11) 0.0313(3) Uani 1 1 d .
O2 O 0.85666(16) 0.10539(11) 0.28542(12) 0.0334(4) Uani 1 1 d .
C1 C 0.15252(18) 0.39653(13) 0.06502(13) 0.0146(3) Uani 1 1 d .
C2 C 0.2492(2) 0.34120(14) 0.10071(13) 0.0177(4) Uani 1 1 d .
C3 C 0.37677(19) 0.28804(14) 0.15398(14) 0.0170(4) Uani 1 1 d .
C4 C 0.4646(2) 0.23250(14) 0.10337(14) 0.0178(4) Uani 1 1 d .
C5 C 0.5947(2) 0.19094(14) 0.15828(14) 0.0190(4) Uani 1 1 d .
C6 C 0.6401(2) 0.20357(14) 0.26545(14) 0.0195(4) Uani 1 1 d .
C7 C 0.5517(2) 0.25578(17) 0.31611(16) 0.0257(4) Uani 1 1 d .
C8 C 0.4213(2) 0.29667(16) 0.26207(15) 0.0238(4) Uani 1 1 d .
C9 C 0.7811(2) 0.16078(15) 0.32347(15) 0.0229(4) Uani 1 1 d .
C10 C 0.9491(3) 0.1520(2) 0.4913(2) 0.0382(6) Uani 1 1 d .
C11 C 0.35367(19) 0.57407(15) 0.01870(13) 0.0154(3) Uani 1 1 d .
C12 C 0.2773(2) 0.56156(15) -0.09777(14) 0.0167(4) Uani 1 1 d .
C21 C 0.31411(18) 0.63685(14) 0.21680(13) 0.0152(3) Uani 1 1 d .
C22 C 0.4074(2) 0.56040(15) 0.25674(14) 0.0172(4) Uani 1 1 d .
C23 C 0.4843(2) 0.57001(16) 0.36163(14) 0.0208(4) Uani 1 1 d .
C24 C 0.4700(2) 0.65653(16) 0.42835(14) 0.0221(4) Uani 1 1 d .
C25 C 0.3763(2) 0.73274(16) 0.39035(14) 0.0209(4) Uani 1 1 d .
C26 C 0.2987(2) 0.72291(15) 0.28528(14) 0.0181(4) Uani 1 1 d .
C31 C 0.22505(19) 0.76138(13) 0.05769(13) 0.0145(3) Uani 1 1 d .
C32 C 0.3612(2) 0.82550(14) 0.10563(14) 0.0191(4) Uani 1 1 d .
C33 C 0.3744(2) 0.92863(15) 0.08872(15) 0.0235(4) Uani 1 1 d .
C34 C 0.2533(2) 0.97004(15) 0.02320(15) 0.0239(4) Uani 1 1 d .
C35 C 0.1192(2) 0.90726(15) -0.02608(15) 0.0206(4) Uani 1 1 d .
C36 C 0.1047(2) 0.80408(14) -0.00868(14) 0.0169(4) Uani 1 1 d .
C41 C -0.00465(19) 0.52131(14) -0.26103(13) 0.0155(3) Uani 1 1 d .
C42 C -0.0191(2) 0.62904(15) -0.26323(14) 0.0202(4) Uani 1 1 d .
C43 C -0.0910(2) 0.66485(16) -0.35529(15) 0.0230(4) Uani 1 1 d .
C44 C -0.1505(2) 0.59400(17) -0.44613(15) 0.0239(4) Uani 1 1 d .
C45 C -0.1402(2) 0.48715(17) -0.44435(15) 0.0236(4) Uani 1 1 d .
C46 C -0.0686(2) 0.45100(15) -0.35263(14) 0.0187(4) Uani 1 1 d .
C51 C 0.14772(18) 0.34871(14) -0.18409(13) 0.0147(3) Uani 1 1 d .
C52 C 0.2372(2) 0.34080(15) -0.24766(14) 0.0172(4) Uani 1 1 d .
C53 C 0.2761(2) 0.24366(15) -0.28377(14) 0.0198(4) Uani 1 1 d .
C54 C 0.2242(2) 0.15226(15) -0.25782(15) 0.0214(4) Uani 1 1 d .
C55 C 0.1341(2) 0.15861(15) -0.19587(14) 0.0201(4) Uani 1 1 d .
C56 C 0.0972(2) 0.25633(14) -0.15866(13) 0.0169(4) Uani 1 1 d .
H4 H 0.433(2) 0.2262(15) 0.0288(15) 0.022(5) Uiso 1 1 d .
H5 H 0.654(2) 0.1540(15) 0.1239(15) 0.021(5) Uiso 1 1 d .
H7 H 0.583(2) 0.2659(17) 0.3902(17) 0.037(6) Uiso 1 1 d .
H8 H 0.364(2) 0.3355(16) 0.2990(16) 0.028(6) Uiso 1 1 d .
H10A H 0.954(3) 0.081(3) 0.462(2) 0.074(10) Uiso 1 1 d .
H10B H 0.935(3) 0.153(2) 0.558(2) 0.063(9) Uiso 1 1 d .
H10C H 1.038(3) 0.189(2) 0.493(2) 0.060(8) Uiso 1 1 d .
H11A H 0.439(2) 0.6223(14) 0.0415(13) 0.011(5) Uiso 1 1 d .
H11B H 0.380(2) 0.5059(16) 0.0391(14) 0.020(5) Uiso 1 1 d .
H12A H 0.254(2) 0.6300(15) -0.1168(14) 0.012(5) Uiso 1 1 d .
H12B H 0.341(2) 0.5340(15) -0.1332(15) 0.022(5) Uiso 1 1 d .
H22 H 0.416(2) 0.5033(16) 0.2118(15) 0.019(5) Uiso 1 1 d .
H23 H 0.552(2) 0.5165(15) 0.3868(15) 0.022(5) Uiso 1 1 d .
H24 H 0.525(2) 0.6634(15) 0.4979(15) 0.021(5) Uiso 1 1 d .
H25 H 0.363(2) 0.7919(16) 0.4352(15) 0.022(5) Uiso 1 1 d .
H26 H 0.240(2) 0.7776(15) 0.2618(14) 0.018(5) Uiso 1 1 d .
H32 H 0.446(2) 0.7990(16) 0.1516(15) 0.025(5) Uiso 1 1 d .
H33 H 0.466(2) 0.9715(16) 0.1215(15) 0.022(5) Uiso 1 1 d .
H34 H 0.264(2) 1.0412(17) 0.0122(15) 0.027(6) Uiso 1 1 d .
H35 H 0.037(2) 0.9331(15) -0.0710(14) 0.018(5) Uiso 1 1 d .
H36 H 0.010(2) 0.7624(15) -0.0420(14) 0.017(5) Uiso 1 1 d .
H42 H 0.022(2) 0.6789(16) -0.2007(15) 0.025(5) Uiso 1 1 d .
H43 H -0.093(2) 0.7407(17) -0.3528(15) 0.026(6) Uiso 1 1 d .
H44 H -0.196(2) 0.6178(15) -0.5082(15) 0.023(5) Uiso 1 1 d .
H45 H -0.181(2) 0.4410(16) -0.5050(16) 0.027(6) Uiso 1 1 d .
H46 H -0.063(2) 0.3743(15) -0.3546(14) 0.016(5) Uiso 1 1 d .
H52 H 0.268(2) 0.4016(15) -0.2664(14) 0.017(5) Uiso 1 1 d .
H53 H 0.336(2) 0.2400(14) -0.3285(14) 0.016(5) Uiso 1 1 d .
H54 H 0.250(2) 0.0874(15) -0.2825(14) 0.016(5) Uiso 1 1 d .
H55 H 0.098(2) 0.0958(16) -0.1783(15) 0.022(5) Uiso 1 1 d .
H56 H 0.0384(18) 0.2609(13) -0.1164(13) 0.015(4) Uiso 1 1 d .
C1S C 0.3824(3) 0.02416(19) 0.4173(2) 0.0399(6) Uani 1 1 d .
H1S H 0.314(7) 0.044(5) 0.377(5) 0.048 Uiso 0.50 1 d P
C2S C 0.3681(3) 0.02894(19) 0.5149(2) 0.0404(6) Uani 1 1 d .
C3S C 0.4835(3) 0.00511(19) 0.5959(2) 0.0400(6) Uani 1 1 d .
C4S C 0.2550(6) 0.0449(4) 0.3254(5) 0.0469(14) Uani 0.50 1 d P
H4SA H 0.1620 0.0410 0.3401 0.070 Uiso 0.50 1 calc PR
H4SB H 0.2478 -0.0071 0.2667 0.070 Uiso 0.50 1 calc PR
H4SC H 0.2740 0.1140 0.3106 0.070 Uiso 0.50 1 calc PR
H2S H 0.280(3) 0.0489(18) 0.5250(17) 0.035(6) Uiso 1 1 d .
H3S H 0.475(3) 0.0102(18) 0.6638(18) 0.042(7) Uiso 1 1 d .

loop_
_atom_site_aniso_label
_atom_site_aniso_U_11
_atom_site_aniso_U_22
_atom_site_aniso_U_33
_atom_site_aniso_U_23
_atom_site_aniso_U_13
_atom_site_aniso_U_12
Ru1 0.01020(9) 0.01298(10) 0.01173(10) 0.00231(7) 0.00281(7) 0.00109(7)
P1 0.0111(2) 0.0136(2) 0.0128(2) 0.00212(17) 0.00298(17) 0.00074(17)
P2 0.0118(2) 0.0146(2) 0.0125(2) 0.00248(17) 0.00390(17) 0.00096(17)
O1 0.0237(7) 0.0422(9) 0.0266(8) 0.0140(7) 0.0019(6) 0.0111(7)
O2 0.0240(7) 0.0293(8) 0.0421(9) 0.0030(7) 0.0044(7) 0.0117(6)
C1 0.0137(8) 0.0167(8) 0.0129(8) -0.0011(6) 0.0058(7) -0.0055(7)
C2 0.0187(9) 0.0170(9) 0.0168(9) 0.0015(7) 0.0062(7) -0.0031(7)
C3 0.0155(8) 0.0145(8) 0.0207(9) 0.0051(7) 0.0046(7) 0.0003(7)
C4 0.0180(9) 0.0160(9) 0.0187(9) 0.0029(7) 0.0055(7) -0.0009(7)
C5 0.0170(9) 0.0160(9) 0.0238(10) 0.0030(7) 0.0067(8) 0.0009(7)
C6 0.0164(8) 0.0182(9) 0.0226(9) 0.0060(7) 0.0036(7) 0.0022(7)
C7 0.0268(10) 0.0330(11) 0.0186(10) 0.0074(8) 0.0072(8) 0.0098(9)
C8 0.0228(10) 0.0300(11) 0.0219(10) 0.0070(8) 0.0099(8) 0.0118(8)
C9 0.0172(9) 0.0184(9) 0.0310(11) 0.0083(8) 0.0032(8) 0.0007(7)
C10 0.0238(11) 0.0494(16) 0.0383(14) 0.0240(12) -0.0017(10) 0.0069(11)
C11 0.0121(8) 0.0169(9) 0.0168(9) 0.0020(7) 0.0047(7) -0.0004(7)
C12 0.0149(8) 0.0200(9) 0.0173(9) 0.0042(7) 0.0078(7) 0.0013(7)
C21 0.0119(8) 0.0178(9) 0.0147(8) 0.0021(7) 0.0032(7) -0.0031(7)
C22 0.0157(8) 0.0177(9) 0.0168(9) 0.0013(7) 0.0042(7) -0.0003(7)
C23 0.0170(9) 0.0252(10) 0.0187(9) 0.0057(8) 0.0026(7) 0.0026(8)
C24 0.0178(9) 0.0335(11) 0.0126(9) 0.0022(8) 0.0027(7) -0.0011(8)
C25 0.0207(9) 0.0253(10) 0.0165(9) -0.0015(8) 0.0081(8) -0.0014(8)
C26 0.0158(8) 0.0204(9) 0.0183(9) 0.0036(7) 0.0057(7) 0.0007(7)
C31 0.0162(8) 0.0146(8) 0.0137(8) 0.0010(6) 0.0070(7) 0.0008(7)
C32 0.0180(9) 0.0191(9) 0.0183(9) 0.0024(7) 0.0037(7) -0.0011(7)
C33 0.0251(10) 0.0195(10) 0.0230(10) -0.0006(8) 0.0066(8) -0.0077(8)
C34 0.0326(11) 0.0148(9) 0.0260(10) 0.0039(8) 0.0118(9) 0.0008(8)
C35 0.0216(9) 0.0195(9) 0.0221(10) 0.0060(7) 0.0073(8) 0.0060(8)
C36 0.0156(8) 0.0175(9) 0.0183(9) 0.0019(7) 0.0068(7) 0.0015(7)
C41 0.0133(8) 0.0200(9) 0.0151(8) 0.0052(7) 0.0064(7) 0.0019(7)
C42 0.0210(9) 0.0213(10) 0.0181(9) 0.0038(7) 0.0057(8) 0.0034(8)
C43 0.0219(9) 0.0239(10) 0.0251(10) 0.0111(8) 0.0070(8) 0.0053(8)
C44 0.0165(9) 0.0376(12) 0.0184(9) 0.0139(9) 0.0031(8) 0.0035(8)
C45 0.0187(9) 0.0318(11) 0.0170(9) 0.0037(8) 0.0022(8) -0.0023(8)
C46 0.0160(8) 0.0209(9) 0.0186(9) 0.0037(7) 0.0048(7) 0.0004(7)
C51 0.0103(7) 0.0177(8) 0.0139(8) 0.0008(7) 0.0017(6) 0.0027(7)
C52 0.0152(8) 0.0194(9) 0.0171(9) 0.0026(7) 0.0055(7) 0.0000(7)
C53 0.0162(9) 0.0250(10) 0.0181(9) -0.0004(7) 0.0070(7) 0.0045(7)
C54 0.0204(9) 0.0178(9) 0.0230(10) -0.0020(7) 0.0047(8) 0.0051(8)
C55 0.0218(9) 0.0171(9) 0.0201(9) 0.0039(7) 0.0046(8) 0.0008(8)
C56 0.0149(8) 0.0205(9) 0.0155(8) 0.0028(7) 0.0051(7) 0.0026(7)
C1S 0.0433(15) 0.0263(12) 0.0450(16) 0.0017(11) 0.0100(12) -0.0036(11)
C2S 0.0407(14) 0.0290(12) 0.0543(16) -0.0026(11) 0.0239(13) -0.0037(11)
C3S 0.0493(15) 0.0309(13) 0.0438(15) -0.0024(11) 0.0256(13) -0.0064(11)
C4S 0.037(3) 0.034(3) 0.070(4) 0.005(3) 0.019(3) 0.008(2)

loop_
_atom_type_symbol
_atom_type_description
_atom_type_scat_dispersion_real
_atom_type_scat_dispersion_imag
_atom_type_scat_source
C C 0.0033 0.0016 'International Tables Vol C Tables 4.2.6.8 and 6.1.1.4'
H H 0.0000 0.0000 'International Tables Vol C Tables 4.2.6.8 and 6.1.1.4'
O O 0.0106 0.0060 'International Tables Vol C Tables 4.2.6.8 and 6.1.1.4'
P P 0.1023 0.0942 'International Tables Vol C Tables 4.2.6.8 and 6.1.1.4'
Ru Ru -1.2594 0.8363 'International Tables Vol C Tables 4.2.6.8 and 6.1.1.4'

loop_
_geom_angle_atom_site_label_1
_geom_angle_atom_site_label_2
_geom_angle_atom_site_label_3
_geom_angle
_geom_angle_site_symmetry_1
_geom_angle_site_symmetry_3
P1 Ru1 P1 180.0 . 2_565
P2 Ru1 P1 96.731(17) 2_565 .
P2 Ru1 P1 83.269(18) . .
P2 Ru1 P1 96.730(17) . 2_565
P2 Ru1 P1 83.270(17) 2_565 2_565
P2 Ru1 P2 180.000(1) . 2_565
C1 Ru1 P1 98.25(5) . 2_565
C1 Ru1 P1 81.75(5) 2_565 2_565
C1 Ru1 P1 81.75(5) . .
C1 Ru1 P1 98.25(5) 2_565 .
C1 Ru1 P2 86.55(5) . .
C1 Ru1 P2 93.45(5) 2_565 .
C1 Ru1 P2 86.55(5) 2_565 2_565
C1 Ru1 P2 93.45(5) . 2_565
C1 Ru1 C1 180.00(6) 2_565 .
C11 P1 Ru1 104.42(6) . .
C11 P1 C31 98.74(8) . .
C21 P1 Ru1 120.01(6) . .
C21 P1 C11 104.21(8) . .
C21 P1 C31 100.78(8) . .
C31 P1 Ru1 125.05(6) . .
C12 P2 Ru1 107.78(6) . .
C41 P2 Ru1 121.12(6) . .
C41 P2 C12 101.16(8) . .
C41 P2 C51 100.88(8) . .
C51 P2 Ru1 120.60(6) . .
C51 P2 C12 102.24(8) . .
C9 O1 C10 116.76(18) . .
C2 C1 Ru1 174.79(15) . .
C1 C2 C3 171.72(19) . .
C4 C3 C2 122.74(16) . .
C4 C3 C8 117.91(16) . .
C8 C3 C2 119.25(16) . .
C3 C4 H4 117.6(12) . .
C5 C4 C3 121.08(17) . .
C5 C4 H4 121.3(12) . .
C4 C5 C6 120.23(18) . .
C4 C5 H5 120.9(12) . .
C6 C5 H5 118.9(12) . .
C5 C6 C9 119.78(17) . .
C7 C6 C5 119.14(17) . .
C7 C6 C9 121.08(17) . .
C6 C7 H7 119.8(13) . .
C8 C7 C6 121.05(18) . .
C8 C7 H7 119.1(13) . .
C3 C8 H8 119.6(12) . .
C7 C8 C3 120.52(18) . .
C7 C8 H8 119.7(12) . .
O1 C9 C6 111.39(17) . .
O2 C9 O1 123.25(17) . .
O2 C9 C6 125.36(18) . .
O1 C10 H10A 108.2(17) . .
O1 C10 H10B 106.1(16) . .
O1 C10 H10C 112.2(16) . .
H10A C10 H10B 110(2) . .
H10A C10 H10C 105(2) . .
H10B C10 H10C 115(2) . .
P1 C11 H11A 109.4(11) . .
P1 C11 H11B 108.1(11) . .
C12 C11 P1 106.76(12) . .
C12 C11 H11A 111.8(11) . .
C12 C11 H11B 110.2(11) . .
H11A C11 H11B 110.5(16) . .
P2 C12 H12A 106.8(11) . .
P2 C12 H12B 111.0(12) . .
C11 C12 P2 110.60(12) . .
C11 C12 H12A 109.1(11) . .
C11 C12 H12B 111.5(12) . .
H12A C12 H12B 107.7(15) . .
C22 C21 P1 120.06(14) . .
C22 C21 C26 118.37(16) . .
C26 C21 P1 121.56(13) . .
C21 C22 H22 118.3(12) . .
C23 C22 C21 120.85(18) . .
C23 C22 H22 120.8(12) . .
C22 C23 H23 118.8(12) . .
C24 C23 C22 120.18(18) . .
C24 C23 H23 121.0(12) . .
C23 C24 C25 119.86(17) . .
C23 C24 H24 119.3(12) . .
C25 C24 H24 120.8(12) . .
C24 C25 C26 119.98(18) . .
C24 C25 H25 121.1(12) . .
C26 C25 H25 119.0(12) . .
C21 C26 H26 121.5(12) . .
C25 C26 C21 120.74(17) . .
C25 C26 H26 117.7(12) . .
C32 C31 P1 119.58(13) . .
C36 C31 P1 122.22(13) . .
C36 C31 C32 118.10(16) . .
C31 C32 H32 120.5(12) . .
C33 C32 C31 120.87(17) . .
C33 C32 H32 118.6(12) . .
C32 C33 C34 120.24(18) . .
C32 C33 H33 120.5(12) . .
C34 C33 H33 119.3(12) . .
C33 C34 H34 119.5(12) . .
C35 C34 C33 119.58(17) . .
C35 C34 H34 121.0(12) . .
C34 C35 C36 120.45(18) . .
C34 C35 H35 121.0(12) . .
C36 C35 H35 118.5(12) . .
C31 C36 H36 120.0(11) . .
C35 C36 C31 120.73(17) . .
C35 C36 H36 119.2(11) . .
C42 C41 P2 118.95(14) . .
C46 C41 P2 122.77(14) . .
C46 C41 C42 118.28(16) . .
C41 C42 H42 119.8(12) . .
C43 C42 C41 120.60(18) . .
C43 C42 H42 119.5(12) . .
C42 C43 H43 117.0(12) . .
C44 C43 C42 120.30(19) . .
C44 C43 H43 122.7(12) . .
C43 C44 H44 120.5(12) . .
C45 C44 C43 119.55(18) . .
C45 C44 H44 119.9(12) . .
C44 C45 C46 120.36(18) . .
C44 C45 H45 118.7(13) . .
C46 C45 H45 121.0(13) . .
C41 C46 H46 121.2(11) . .
C45 C46 C41 120.86(18) . .
C45 C46 H46 117.9(11) . .
C52 C51 P2 120.29(13) . .
C56 C51 P2 121.40(13) . .
C56 C51 C52 118.30(16) . .
C51 C52 H52 118.5(12) . .
C53 C52 C51 121.01(17) . .
C53 C52 H52 120.5(12) . .
C52 C53 C54 119.85(17) . .
C52 C53 H53 119.6(11) . .
C54 C53 H53 120.6(11) . .
C53 C54 H54 119.3(12) . .
C55 C54 C53 119.86(17) . .
C55 C54 H54 120.8(12) . .
C54 C55 C56 120.06(18) . .
C54 C55 H55 119.8(12) . .
C56 C55 H55 120.2(12) . .
C51 C56 H56 118.9(11) . .
C55 C56 C51 120.90(17) . .
C55 C56 H56 120.2(11) . .
C2S C1S H1S 114(5) . .
C2S C1S C4S 122.1(3) . .
C3S C1S H1S 127(5) 2_656 .
C3S C1S C2S 118.6(2) 2_656 .
C3S C1S C4S 119.2(3) 2_656 .
C4S C1S H1S 11(5) . .
C1S C2S H2S 119.6(14) . .
C3S C2S C1S 120.8(2) . .
C3S C2S H2S 119.6(14) . .
C1S C3S H3S 118.3(15) 2_656 .
C2S C3S C1S 120.6(2) . 2_656
C2S C3S H3S 121.1(15) . .
C1S C4S H1S 11(5) . .
C1S C4S H4SA 109.5 . .
C1S C4S H4SB 109.5 . .
C1S C4S H4SC 109.5 . .
H1S C4S H4SA 103.6 . .
H1S C4S H4SB 120.5 . .
H1S C4S H4SC 103.8 . .
H4SA C4S H4SB 109.5 . .
H4SA C4S H4SC 109.5 . .
H4SB C4S H4SC 109.5 . .

loop_
_geom_bond_atom_site_label_1
_geom_bond_atom_site_label_2
_geom_bond_distance
_geom_bond_site_symmetry_2
Ru1 P1 2.3620(5) 2_565
Ru1 P1 2.3620(5) .
Ru1 P2 2.3525(4) 2_565
Ru1 P2 2.3525(4) .
Ru1 C1 2.0686(18) 2_565
Ru1 C1 2.0687(18) .
P1 C11 1.8410(18) .
P1 C21 1.8318(17) .
P1 C31 1.8438(17) .
P2 C12 1.8565(18) .
P2 C41 1.8329(17) .
P2 C51 1.8398(17) .
O1 C9 1.349(2) .
O1 C10 1.441(2) .
O2 C9 1.210(2) .
C1 C2 1.197(2) .
C2 C3 1.443(2) .
C3 C4 1.400(3) .
C3 C8 1.408(3) .
C4 C5 1.387(2) .
C4 H4 0.971(19) .
C5 C6 1.392(3) .
C5 H5 0.94(2) .
C6 C7 1.386(3) .
C6 C9 1.482(2) .
C7 C8 1.381(3) .
C7 H7 0.96(2) .
C8 H8 0.96(2) .
C10 H10A 0.96(3) .
C10 H10B 0.97(3) .
C10 H10C 0.93(3) .
C11 C12 1.524(2) .
C11 H11A 0.935(18) .
C11 H11B 0.972(19) .
C12 H12A 0.965(18) .
C12 H12B 0.94(2) .
C21 C22 1.394(2) .
C21 C26 1.398(2) .
C22 C23 1.386(2) .
C22 H22 0.92(2) .
C23 C24 1.384(3) .
C23 H23 0.978(19) .
C24 C25 1.386(3) .
C24 H24 0.926(19) .
C25 C26 1.389(3) .
C25 H25 0.95(2) .
C26 H26 0.938(18) .
C31 C32 1.405(2) .
C31 C36 1.395(2) .
C32 C33 1.384(3) .
C32 H32 0.96(2) .
C33 C34 1.386(3) .
C33 H33 0.95(2) .
C34 C35 1.385(3) .
C34 H34 0.95(2) .
C35 C36 1.388(2) .
C35 H35 0.928(19) .
C36 H36 0.962(19) .
C41 C42 1.398(2) .
C41 C46 1.392(2) .
C42 C43 1.389(3) .
C42 H42 0.96(2) .
C43 C44 1.385(3) .
C43 H43 0.97(2) .
C44 C45 1.382(3) .
C44 H44 0.929(19) .
C45 C46 1.387(3) .
C45 H45 0.92(2) .
C46 H46 0.985(19) .
C51 C52 1.397(2) .
C51 C56 1.391(2) .
C52 C53 1.385(3) .
C52 H52 0.920(19) .
C53 C54 1.389(3) .
C53 H53 0.964(18) .
C54 C55 1.383(3) .
C54 H54 0.929(19) .
C55 C56 1.389(3) .
C55 H55 0.95(2) .
C56 H56 0.923(17) .
C1S H1S 0.78(6) .
C1S C2S 1.396(4) .
C1S C3S 1.388(4) 2_656
C1S C4S 1.506(5) .
C2S C3S 1.367(4) .
C2S H2S 0.92(2) .
C3S C1S 1.388(4) 2_656
C3S H3S 0.96(2) .
C4S H1S 0.75(6) .
C4S H4SA 0.9600 .
C4S H4SB 0.9600 .
C4S H4SC 0.9600 .
